data_1571165
loop_
_publ_author_name
'Budzianowski, Armand'
'Pet&#x159;i&#x10d;ek, Vaclav'
'Katrusiak, Andrzej'

_publ_section_title
;
 Metal-free enantiomorphic perovskite
 [dabcoH<sub>2</sub>]<sup>2+</sup>[H<sub>3</sub>O]<sup>+</sup>Br<sup>-</sup>
 <sub>3</sub> and its one-dimensional polar polymorph.
;
_journal_issue 'Pt 5'
_journal_name_full IUCrJ
_journal_page_first 544
_journal_page_last 550
_journal_paper_doi 10.1107/S2052252522006406
_journal_volume 9
_journal_year 2022
_chemical_absolute_configuration ad
_chemical_formula_moiety 'C6 H14 N2, 3 Br, H3 O,'
_chemical_formula_sum 'C6 H17 Br3 N2 O'
_chemical_formula_weight 372.94
_chemical_name_common 'dabco hydronium tri-bromide'
_chemical_name_systematic
;
(1,4-diazabicyclo[2.2.2]octane) hydronium tri-bromide
;
_space_group_crystal_system trigonal
_space_group_IT_number 158
_space_group_name_Hall 'P 3 -2"c'
_space_group_name_H-M_alt 'P 3 c 1'
_atom_sites_solution_hydrogens mixed
_atom_sites_solution_primary direct
_audit_creation_method SHELXL-2016/6
_audit_update_record
;
2022-01-03 deposited with the CCDC. 2022-05-18 downloaded from the CCDC.
;
_cell_angle_alpha 90
_cell_angle_beta 90
_cell_angle_gamma 120
_cell_formula_units_Z 6
_cell_length_a 16.04250(10)
_cell_length_b 16.04250(10)
_cell_length_c 7.9666(7)
_cell_measurement_reflns_used 15432
_cell_measurement_temperature 299(2)
_cell_measurement_theta_max 71.1500
_cell_measurement_theta_min 5.4960
_cell_volume 1775.61(16)
_computing_cell_refinement 'CrysAlisPro 1.171.40.57a (Rigaku OD, 2019)'
_computing_data_collection 'CrysAlisPro 1.171.39.25a (Rigaku OD, 2015)'
_computing_data_reduction 'CrysAlisPro 1.171.40.57a (Rigaku OD, 2019)'
_computing_molecular_graphics
;
X-Seed (Barbour, 2020) 
ShelXle (Hubschle et al., 2011)
Persistence of Vision Pty. Ltd. (2004). 
;
_computing_structure_refinement 'SHELXL-2016/6 (Sheldrick, 2016)'
_computing_structure_solution 'SHELXL-2018/1 (Sheldrick, 2018)'
_diffrn_ambient_temperature 299(2)
_diffrn_detector 'CCD plate'
_diffrn_detector_area_resol_mean 10.4922
_diffrn_detector_type Ruby
_diffrn_measured_fraction_theta_full 1.000
_diffrn_measured_fraction_theta_max 1.000
_diffrn_measurement_device 'four-circle diffractometer'
_diffrn_measurement_device_type 'Xcalibur, Ruby'
_diffrn_radiation_monochromator graphite
_diffrn_radiation_probe x-ray
_diffrn_radiation_type 'Cu K\a'
_diffrn_radiation_wavelength 1.54184
_diffrn_reflns_av_R_equivalents 0.0573
_diffrn_reflns_av_unetI/netI 0.0174
_diffrn_reflns_Laue_measured_fraction_full 1.000
_diffrn_reflns_Laue_measured_fraction_max 1.000
_diffrn_reflns_limit_h_max 19
_diffrn_reflns_limit_h_min -19
_diffrn_reflns_limit_k_max 19
_diffrn_reflns_limit_k_min -19
_diffrn_reflns_limit_l_max 9
_diffrn_reflns_limit_l_min -9
_diffrn_reflns_number 37462
_diffrn_reflns_point_group_measured_fraction_full 0.991
_diffrn_reflns_point_group_measured_fraction_max 0.990
_diffrn_reflns_theta_full 67.684
_diffrn_reflns_theta_max 71.234
_diffrn_reflns_theta_min 3.181
_diffrn_source 'fine-focus sealed X-ray tube'
_diffrn_source_type 'Enhance (Cu) X-ray Source'
_exptl_absorpt_coefficient_mu 12.368
_exptl_absorpt_correction_T_max 0.334
_exptl_absorpt_correction_T_min 0.060
_exptl_absorpt_correction_type analytical
_exptl_absorpt_process_details
;
CrysAlisPro 1.171.40.57a (Rigaku Oxford Diffraction, 2019)
Analytical numeric absorption correction using a multifaceted crystal
   model based on expressions derived by R.C. Clark & J.S. Reid.
(Clark, R. C. & Reid, J. S. (1995). Acta Cryst. A51, 887-897)
Empirical absorption correction using spherical harmonics,
 implemented in SCALE3 ABSPACK scaling algorithm.
;
_exptl_crystal_colour 'clear colourless'
_exptl_crystal_density_diffrn 2.093
_exptl_crystal_description plate
_exptl_crystal_F_000 1080
_exptl_crystal_size_max 0.477
_exptl_crystal_size_mid 0.275
_exptl_crystal_size_min 0.144
_refine_diff_density_max 0.443
_refine_diff_density_min -0.468
_refine_diff_density_rms 0.086
_refine_ls_abs_structure_details
;
 Flack x determined using 934 quotients [(I+)-(I-)]/[(I+)+(I-)]
 (Parsons, Flack and Wagner, Acta Cryst. B69 (2013) 249-259).
;
_refine_ls_abs_structure_Flack -0.02(2)
_refine_ls_extinction_coef 0.00143(13)
_refine_ls_extinction_expression Fc^*^=kFc[1+0.001xFc^2^\l^3^/sin(2\q)]^-1/4^
_refine_ls_extinction_method 'SHELXL-2016/6 (Sheldrick 2016)'
_refine_ls_goodness_of_fit_ref 1.053
_refine_ls_hydrogen_treatment mixed
_refine_ls_matrix_type full
_refine_ls_number_parameters 131
_refine_ls_number_reflns 2269
_refine_ls_number_restraints 13
_refine_ls_restrained_S_all 1.051
_refine_ls_R_factor_all 0.0319
_refine_ls_R_factor_gt 0.0287
_refine_ls_shift/su_max 0.001
_refine_ls_shift/su_mean 0.000
_refine_ls_structure_factor_coef Fsqd
_refine_ls_weighting_details 'w=1/[\s^2^(Fo^2^)+(0.0539P)^2^+0.2214P] where P=(Fo^2^+2Fc^2^)/3'
_refine_ls_weighting_scheme calc
_refine_ls_wR_factor_gt 0.0782
_refine_ls_wR_factor_ref 0.0814
_reflns_Friedel_coverage 0.971
_reflns_Friedel_fraction_full 0.982
_reflns_Friedel_fraction_max 0.979
_reflns_number_gt 2033
_reflns_number_total 2269
_reflns_threshold_expression 'I > 2\s(I)'
_cod_data_source_file ct5016.cif
_cod_data_source_block dabco1_h168b6_abs2
_cod_database_code 1571165
_shelx_shelxl_version_number 2016/6
_shelx_space_group_comment
;
The symmetry employed for this shelxl refinement is uniquely defined
by the following loop, which should always be used as a source of
symmetry information in preference to the above space-group names.
They are only intended as comments.
;
_shelx_estimated_absorpt_t_min 0.067
_shelx_estimated_absorpt_t_max 0.269

loop_
_space_group_symop_operation_xyz
'x, y, z'
'-y, x-y, z'
'-x+y, -x, z'
'-x+y, y, z+1/2'
'x, x-y, z+1/2'
'-y, -x, z+1/2'

loop_
_atom_site_label
_atom_site_type_symbol
_atom_site_fract_x
_atom_site_fract_y
_atom_site_fract_z
_atom_site_U_iso_or_equiv
_atom_site_adp_type
_atom_site_occupancy
_atom_site_site_symmetry_order
_atom_site_calc_flag
_atom_site_refinement_flags_posn
_atom_site_refinement_flags_adp
_atom_site_refinement_flags_occupancy
_atom_site_disorder_assembly
_atom_site_disorder_group
O1W O 0.333333 0.666667 0.6967(16) 0.066(3) Uani 0.834(14) 3 d DS T P A 1
H1W H 0.381(5) 0.664(9) 0.727(9) 0.079 Uiso 0.834(14) 1 d D U P A 1
O2W O 1.000000 1.000000 0.942(3) 0.086(7) Uani 0.51(2) 3 d DS T P B 1
H2W H 0.946(5) 0.985(16) 0.906(12) 0.103 Uiso 0.51(2) 1 d D U P B 1
O1WA O 0.333333 0.666667 0.910(8) 0.066(3) Uani 0.166(14) 3 d DS T P A 2
H1WA H 0.380(19) 0.66(3) 0.879(17) 0.079 Uiso 0.166(14) 1 d D U P A 2
O2WA O 1.000000 1.000000 0.687(2) 0.060(5) Uani 0.49(2) 3 d DS T P B 2
H2WA H 0.951(7) 0.951(7) 0.719(12) 0.072 Uiso 0.49(2) 1 d D U P B 2
Br1 Br 0.52723(5) 0.68784(4) 0.8224(5) 0.0517(5) Uani 1 1 d . . . . .
Br2 Br 0.82726(5) 0.80611(5) 0.8231(5) 0.0522(5) Uani 1 1 d . . . . .
Br3 Br 0.64555(4) 0.50584(4) 0.85219(2) 0.0452(3) Uani 1 1 d . . . . .
O3W O 0.666667 0.333333 0.9623(16) 0.078(3) Uani 1 3 d DS T P . .
H3W H 0.644(7) 0.366(6) 0.917(8) 0.094 Uiso 1 1 d D U . . .
N1 N 0.6640(3) 0.6712(3) 0.4887(8) 0.0378(11) Uani 1 1 d . . . . .
H1 H 0.661536 0.674732 0.611311 0.045 Uiso 1 1 calc R U . . .
N2 N 0.6690(3) 0.6620(3) 0.1785(8) 0.0385(11) Uani 1 1 d . . . . .
H2 H 0.671266 0.658507 0.055929 0.046 Uiso 1 1 calc R U . . .
C1 C 0.7133(5) 0.7713(4) 0.4200(9) 0.0480(13) Uani 1 1 d . . . . .
H1A H 0.778349 0.807337 0.463699 0.058 Uiso 1 1 calc R U . . .
H1B H 0.678756 0.803958 0.452757 0.058 Uiso 1 1 calc R U . . .
C2 C 0.5636(5) 0.6166(5) 0.4237(10) 0.0527(14) Uani 1 1 d . . . . .
H2A H 0.528646 0.649129 0.454940 0.063 Uiso 1 1 calc R U . . .
H2B H 0.530725 0.552524 0.472008 0.063 Uiso 1 1 calc R U . . .
C3 C 0.7188(5) 0.6220(5) 0.4445(7) 0.0432(11) Uani 1 1 d . . . . .
H3A H 0.687836 0.558006 0.493104 0.052 Uiso 1 1 calc R U . . .
H3B H 0.783715 0.658036 0.488639 0.052 Uiso 1 1 calc R U . . .
C4 C 0.7155(5) 0.7647(4) 0.2288(9) 0.0489(13) Uani 1 1 d . . . . .
H4A H 0.681498 0.794306 0.178587 0.059 Uiso 1 1 calc R U . . .
H4B H 0.781525 0.798806 0.189398 0.059 Uiso 1 1 calc R U . . .
C5 C 0.5668(4) 0.6100(5) 0.2326(9) 0.0471(12) Uani 1 1 d . . . . .
H5A H 0.536379 0.543127 0.198198 0.057 Uiso 1 1 calc R U . . .
H5B H 0.532336 0.638739 0.181034 0.057 Uiso 1 1 calc R U . . .
C6 C 0.7217(5) 0.6154(5) 0.2529(7) 0.0435(12) Uani 1 1 d . . . . .
H6A H 0.787920 0.647992 0.214220 0.052 Uiso 1 1 calc R U . . .
H6B H 0.691385 0.548487 0.218507 0.052 Uiso 1 1 calc R U . . .

loop_
_atom_site_aniso_label
_atom_site_aniso_U_11
_atom_site_aniso_U_22
_atom_site_aniso_U_33
_atom_site_aniso_U_23
_atom_site_aniso_U_13
_atom_site_aniso_U_12
O1W 0.043(4) 0.043(4) 0.111(9) 0.000 0.000 0.0214(19)
O2W 0.066(9) 0.066(9) 0.12(2) 0.000 0.000 0.033(4)
O1WA 0.043(4) 0.043(4) 0.111(9) 0.000 0.000 0.0214(19)
O2WA 0.054(7) 0.054(7) 0.071(11) 0.000 0.000 0.027(3)
Br1 0.0500(4) 0.0368(4) 0.0632(11) -0.0009(2) 0.0049(3) 0.0179(2)
Br2 0.0507(4) 0.0500(4) 0.0650(11) -0.0045(3) -0.0031(3) 0.0320(3)
Br3 0.0369(4) 0.0508(4) 0.0440(7) -0.0049(2) 0.0000(2) 0.0190(2)
O3W 0.053(4) 0.053(4) 0.129(10) 0.000 0.000 0.0264(18)
N1 0.045(2) 0.038(2) 0.033(3) -0.0007(14) 0.0001(13) 0.0228(18)
N2 0.046(2) 0.045(2) 0.032(2) 0.0017(15) 0.0003(13) 0.0276(19)
C1 0.053(3) 0.031(2) 0.056(4) -0.011(2) -0.014(3) 0.018(2)
C2 0.034(3) 0.055(3) 0.060(4) 0.002(3) 0.016(2) 0.016(2)
C3 0.057(3) 0.050(3) 0.037(3) 0.003(2) -0.002(2) 0.038(3)
C4 0.057(3) 0.036(3) 0.048(3) 0.017(2) 0.016(2) 0.019(2)
C5 0.035(2) 0.053(3) 0.052(3) -0.009(2) -0.015(2) 0.021(2)
C6 0.051(3) 0.055(3) 0.039(3) -0.011(2) -0.003(2) 0.037(3)

loop_
_atom_type_symbol
_atom_type_description
_atom_type_scat_dispersion_real
_atom_type_scat_dispersion_imag
_atom_type_scat_source
C C 0.0181 0.0091 'International Tables Vol C Tables 4.2.6.8 and 6.1.1.4'
H H 0.0000 0.0000 'International Tables Vol C Tables 4.2.6.8 and 6.1.1.4'
N N 0.0311 0.0180 'International Tables Vol C Tables 4.2.6.8 and 6.1.1.4'
O O 0.0492 0.0322 'International Tables Vol C Tables 4.2.6.8 and 6.1.1.4'
Br Br -0.6763 1.2805 'International Tables Vol C Tables 4.2.6.8 and 6.1.1.4'

loop_
_geom_angle_atom_site_label_1
_geom_angle_atom_site_label_2
_geom_angle_atom_site_label_3
_geom_angle
_geom_angle_site_symmetry_1
_geom_angle_site_symmetry_3
_geom_angle_publ_flag
H1W O1W H1W 112(5) . 3_565 ?
H1W O1W H1W 112(5) . 2_665 ?
H1W O1W H1W 112(5) 3_565 2_665 ?
H2W O2W H2W 109(7) . 3_675 ?
H2W O2W H2W 109(7) . 2_765 ?
H2W O2W H2W 109(7) 3_675 2_765 ?
H1WA O1WA H1WA 111(9) . 3_565 ?
H2WA O2WA H2WA 111(7) . 2_765 ?
H2WA O2WA H2WA 111(7) 3_675 2_765 ?
H3W O3W H3W 103(5) . 2_655 ?
H3W O3W H3W 103(5) . 3_665 ?
H3W O3W H3W 103(5) 2_655 3_665 ?
C3 N1 C2 111.0(4) . . ?
C3 N1 C1 110.3(4) . . ?
C2 N1 C1 109.9(4) . . ?
C3 N1 H1 108.5 . . ?
C2 N1 H1 108.5 . . ?
C1 N1 H1 108.5 . . ?
C5 N2 C4 110.2(4) . . ?
C5 N2 C6 110.2(4) . . ?
C4 N2 C6 110.6(4) . . ?
C5 N2 H2 108.6 . . ?
C4 N2 H2 108.6 . . ?
C6 N2 H2 108.6 . . ?
N1 C1 C4 108.0(5) . . ?
N1 C1 H1A 110.1 . . ?
C4 C1 H1A 110.1 . . ?
N1 C1 H1B 110.1 . . ?
C4 C1 H1B 110.1 . . ?
H1A C1 H1B 108.4 . . ?
N1 C2 C5 108.9(5) . . ?
N1 C2 H2A 109.9 . . ?
C5 C2 H2A 109.9 . . ?
N1 C2 H2B 109.9 . . ?
C5 C2 H2B 109.9 . . ?
H2A C2 H2B 108.3 . . ?
N1 C3 C6 108.7(5) . . ?
N1 C3 H3A 110.0 . . ?
C6 C3 H3A 110.0 . . ?
N1 C3 H3B 110.0 . . ?
C6 C3 H3B 110.0 . . ?
H3A C3 H3B 108.3 . . ?
N2 C4 C1 109.2(5) . . ?
N2 C4 H4A 109.8 . . ?
C1 C4 H4A 109.8 . . ?
N2 C4 H4B 109.8 . . ?
C1 C4 H4B 109.8 . . ?
H4A C4 H4B 108.3 . . ?
N2 C5 C2 108.4(5) . . ?
N2 C5 H5A 110.0 . . ?
C2 C5 H5A 110.0 . . ?
N2 C5 H5B 110.0 . . ?
C2 C5 H5B 110.0 . . ?
H5A C5 H5B 108.4 . . ?
N2 C6 C3 108.3(5) . . ?
N2 C6 H6A 110.0 . . ?
C3 C6 H6A 110.0 . . ?
N2 C6 H6B 110.0 . . ?
C3 C6 H6B 110.0 . . ?
H6A C6 H6B 108.4 . . ?

loop_
_geom_bond_atom_site_label_1
_geom_bond_atom_site_label_2
_geom_bond_distance
_geom_bond_site_symmetry_2
_geom_bond_publ_flag
O1W H1W 0.82(2) . ?
O1W H1W 0.82(2) 3_565 ?
O1W H1W 0.83(2) 2_665 ?
O2W H2W 0.83(2) . ?
O2W H2W 0.83(2) 3_675 ?
O2W H2W 0.83(2) 2_765 ?
O1WA H1WA 0.83(2) . ?
O1WA H1WA 0.83(2) 3_565 ?
O1WA H1WA 0.83(2) 2_665 ?
O2WA H2WA 0.83(2) . ?
O2WA H2WA 0.83(2) 3_675 ?
O2WA H2WA 0.83(2) 2_765 ?
O3W H3W 0.84(3) . ?
O3W H3W 0.84(3) 2_655 ?
O3W H3W 0.84(3) 3_665 ?
N1 C3 1.488(7) . ?
N1 C2 1.489(8) . ?
N1 C1 1.494(7) . ?
N1 H1 0.9800 . ?
N2 C5 1.484(7) . ?
N2 C4 1.485(7) . ?
N2 C6 1.503(7) . ?
N2 H2 0.9800 . ?
C1 C4 1.529(8) . ?
C1 H1A 0.9700 . ?
C1 H1B 0.9700 . ?
C2 C5 1.529(8) . ?
C2 H2A 0.9700 . ?
C2 H2B 0.9700 . ?
C3 C6 1.532(7) . ?
C3 H3A 0.9700 . ?
C3 H3B 0.9700 . ?
C4 H4A 0.9700 . ?
C4 H4B 0.9700 . ?
C5 H5A 0.9700 . ?
C5 H5B 0.9700 . ?
C6 H6A 0.9700 . ?
C6 H6B 0.9700 . ?

loop_
_geom_hbond_atom_site_label_D
_geom_hbond_atom_site_label_H
_geom_hbond_atom_site_label_A
_geom_hbond_distance_DH
_geom_hbond_distance_HA
_geom_hbond_distance_DA
_geom_hbond_angle_DHA
_geom_hbond_site_symmetry_A
O1W H1W Br1 0.82(2) 2.31(3) 3.121(4) 169(12) .
O2W H2W Br2 0.83(2) 2.6(2) 3.102(8) 119(18) .
O1WA H1WA Br1 0.83(2) 2.23(11) 3.037(15) 165(40) .
O2WA H2WA Br2 0.83(2) 2.33(4) 3.148(6) 171(17) .
O3W H3W Br3 0.84(3) 2.30(5) 3.079(4) 154(9) .
N1 H1 Br1 0.98 2.82 3.541(6) 130.7 .
N1 H1 Br2 0.98 2.96 3.602(7) 124.2 .
N1 H1 Br3 0.98 3.22 3.837(5) 122.2 .
N2 H2 Br1 0.98 3.18 3.787(6) 121.6 1_554
N2 H2 Br2 0.98 3.06 3.734(7) 126.8 1_554
N2 H2 Br3 0.98 2.79 3.497(5) 129.5 1_554
C1 H1A Br2 0.97 2.97 3.598(6) 123.4 .
C1 H1B Br1 0.97 2.95 3.738(7) 139.4 5_564
C2 H2A Br1 0.97 3.00 3.521(7) 115.4 .
C2 H2B Br3 0.97 3.08 3.817(7) 133.9 6_664
C3 H3A Br3 0.97 2.96 3.635(6) 127.5 .
C3 H3B Br2 0.97 3.12 3.840(7) 132.0 4_654
C4 H4A Br1 0.97 3.12 3.838(7) 131.8 5_564
C4 H4B Br2 0.97 3.00 3.593(6) 120.9 1_554
C5 H5A Br3 0.97 3.01 3.781(7) 137.1 6_664
C5 H5B Br1 0.97 2.98 3.665(6) 129.0 1_554
C6 H6A Br2 0.97 2.97 3.751(6) 138.8 4_654
C6 H6B Br3 0.97 3.00 3.553(6) 117.2 1_554
